data_7126598
loop_
_publ_author_name
'Li, Bonan'
'Yu, Xiaojing'
'Pang, Haijun'
'Shen, Qingbo'
'Hou, Yan'
'Ma, Huiyuan'
'Xin, Jianjiao'

_publ_section_title
;
 Rational regulation of transition metals in polyoxometalate hybrids
 without noble metal assistance for efficient light-driven H<sub>2</sub>
 production.
;
_journal_issue 52
_journal_name_full 'Chemical communications (Cambridge, England)'
_journal_page_first 7199
_journal_page_last 7202
_journal_paper_doi 10.1039/d0cc00846j
_journal_volume 56
_journal_year 2020
_chemical_formula_moiety 'C36 H38 Zn2 N30 O44 Si W12'
_chemical_formula_sum 'C36 H38 N30 O44 Si W12 Zn2'
_chemical_formula_weight 3959.92
_space_group_crystal_system monoclinic
_space_group_IT_number 15
_space_group_name_Hall '-C 2yc'
_space_group_name_H-M_alt 'C 1 2/c 1'
_atom_sites_solution_hydrogens geom
_atom_sites_solution_primary direct
_atom_sites_solution_secondary difmap
_audit_creation_method SHELXL-2014
_audit_update_record
;
2020-01-15 deposited with the CCDC.	2020-05-21 downloaded from the CCDC.
;
_cell_angle_alpha 90.000(5)
_cell_angle_beta 107.121(5)
_cell_angle_gamma 90.000(5)
_cell_formula_units_Z 4
_cell_length_a 22.386(5)
_cell_length_b 19.981(5)
_cell_length_c 17.554(5)
_cell_measurement_reflns_used 25
_cell_measurement_temperature 293(2)
_cell_measurement_theta_max 28.100
_cell_measurement_theta_min 7.5
_cell_volume 7504(3)
_computing_cell_refinement 'Bruker SMART'
_computing_data_collection 'Bruker SMART'
_computing_data_reduction 'Bruker SMART'
_computing_molecular_graphics 'Bruker SMART'
_computing_publication_material 'Bruker SMART'
_computing_structure_refinement 'SHELXL-2014 (Sheldrick, 2014)'
_computing_structure_solution 'SHELXL-2014 (Sheldrick, 2014)'
_diffrn_ambient_temperature 293(2)
_diffrn_measured_fraction_theta_full 0.974
_diffrn_measured_fraction_theta_max 1.000
_diffrn_measurement_device_type 'CCD area detector'
_diffrn_measurement_method 'phi and omega scans'
_diffrn_radiation_type MoK\a
_diffrn_radiation_wavelength 0.71069
_diffrn_reflns_av_R_equivalents 0.0590
_diffrn_reflns_av_unetI/netI 0.0583
_diffrn_reflns_Laue_measured_fraction_full 0.974
_diffrn_reflns_Laue_measured_fraction_max 1.000
_diffrn_reflns_limit_h_max 18
_diffrn_reflns_limit_h_min -26
_diffrn_reflns_limit_k_max 22
_diffrn_reflns_limit_k_min -23
_diffrn_reflns_limit_l_max 20
_diffrn_reflns_limit_l_min -20
_diffrn_reflns_number 21255
_diffrn_reflns_point_group_measured_fraction_full 0.974
_diffrn_reflns_point_group_measured_fraction_max 1.000
_diffrn_reflns_theta_full 25.240
_diffrn_reflns_theta_max 25.000
_diffrn_reflns_theta_min 1.394
_diffrn_source 'fine-focus sealed tube'
_exptl_absorpt_coefficient_mu 19.066
_exptl_absorpt_correction_T_max 0.149
_exptl_absorpt_correction_T_min 0.080
_exptl_absorpt_correction_type multi-scan
_exptl_absorpt_process_details (SADABS;Sheldrick,2003)
_exptl_crystal_colour white
_exptl_crystal_density_diffrn 3.498
_exptl_crystal_density_method 'not measured'
_exptl_crystal_description block
_exptl_crystal_F_000 7080
_exptl_crystal_size_max 0.180
_exptl_crystal_size_mid 0.120
_exptl_crystal_size_min 0.100
_refine_diff_density_max 2.237
_refine_diff_density_min -1.621
_refine_diff_density_rms 0.353
_refine_ls_extinction_method none
_refine_ls_goodness_of_fit_ref 1.246
_refine_ls_hydrogen_treatment constr
_refine_ls_matrix_type full
_refine_ls_number_parameters 584
_refine_ls_number_reflns 6612
_refine_ls_number_restraints 96
_refine_ls_restrained_S_all 1.250
_refine_ls_R_factor_all 0.0987
_refine_ls_R_factor_gt 0.0673
_refine_ls_shift/su_max 0.003
_refine_ls_shift/su_mean 0.000
_refine_ls_structure_factor_coef Fsqd
_refine_ls_weighting_details 'w=1/[\s^2^(Fo^2^)+(0.0001P)^2^+957.6536P] where P=(Fo^2^+2Fc^2^)/3'
_refine_ls_weighting_scheme calc
_refine_ls_wR_factor_gt 0.1280
_refine_ls_wR_factor_ref 0.1375
_reflns_Friedel_coverage 0.000
_reflns_number_gt 4712
_reflns_number_total 6612
_reflns_threshold_expression 'I > 2\s(I)'
_cod_data_source_file d0cc00846j2.cif
_cod_data_source_block LBN_CCDC2
_cod_depositor_comments
;
The following automatic conversions were performed:

data item '_exptl_absorpt_correction_type' value 'Multi-scan' was
changed to 'multi-scan' in accordance with the
/home/data/users/saulius/crontab/automatic-downloads/rss-feeds/RSC/lib/dictionaries/cif_core.dic
dictionary named 'cif_core.dic' version 2.4.2 last updated on
2011-04-26.

Automatic conversion script
Id: cif_fix_values 7556 2019-12-06 15:28:31Z antanas 

 Adding full bibliography for 7126596--7126599.cif.
;
_cod_original_sg_symbol_H-M 'C 2/c'
_cod_original_formula_sum 'C36 H38 Zn2 N30 O44 Si W12'
_cod_database_code 7126598
_shelx_space_group_comment
;
The symmetry employed for this shelxl refinement is uniquely defined
by the following loop, which should always be used as a source of
symmetry information in preference to the above space-group names.
They are only intended as comments.
;
_shelx_estimated_absorpt_t_min 0.481
_shelx_estimated_absorpt_t_max 0.647
_shelxl_version_number 2014-3

loop_
_space_group_symop_operation_xyz
'x, y, z'
'-x, y, -z+1/2'
'x+1/2, y+1/2, z'
'-x+1/2, y+1/2, -z+1/2'
'-x, -y, -z'
'x, -y, z-1/2'
'-x+1/2, -y+1/2, -z'
'x+1/2, -y+1/2, z-1/2'

loop_
_atom_site_label
_atom_site_type_symbol
_atom_site_fract_x
_atom_site_fract_y
_atom_site_fract_z
_atom_site_U_iso_or_equiv
_atom_site_adp_type
_atom_site_occupancy
_atom_site_site_symmetry_order
_atom_site_calc_flag
_atom_site_refinement_flags_posn
_atom_site_refinement_flags_adp
_atom_site_refinement_flags_occupancy
_atom_site_disorder_assembly
_atom_site_disorder_group
Si2 Si 0.5000 1.1885(5) 0.7500 0.0228(18) Uani 1 2 d S T P . .
Zn1 Zn 0.21260(15) 1.02561(18) 0.86222(19) 0.0457(8) Uani 1 1 d . . . . .
W1 W 0.35733(4) 1.10025(5) 0.70836(6) 0.0284(2) Uani 1 1 d . . . . .
W2 W 0.5000 1.36563(7) 0.7500 0.0289(3) Uani 1 2 d S T P . .
W3 W 0.39574(4) 1.18895(5) 0.55486(5) 0.0277(2) Uani 1 1 d . . . . .
W4 W 0.46198(5) 1.09964(5) 0.90358(6) 0.0324(3) Uani 1 1 d . U . . .
W5 W 0.35753(5) 1.27712(5) 0.70848(6) 0.0282(2) Uani 1 1 d . U . . .
W6 W 0.46134(5) 1.27669(5) 0.90318(6) 0.0338(3) Uani 1 1 d . U . . .
W7 W 0.5000 1.01162(7) 0.7500 0.0368(4) Uani 1 2 d S T P . .
O1 O 0.2910(9) 1.0589(11) 0.6876(11) 0.060(6) Uani 1 1 d . . . . .
O2 O 0.2886(7) 1.3173(9) 0.6881(11) 0.044(5) Uani 1 1 d . . . . .
O3 O 0.3841(10) 1.0948(12) 0.8218(11) 0.072(8) Uani 1 1 d . . . . .
O5 O 0.4400(10) 1.1886(11) 0.9243(14) 0.071(5) Uani 1 1 d . U . . .
O8 O 0.3838(9) 1.2810(11) 0.8199(11) 0.061(6) Uani 1 1 d . U . . .
O9 O 0.5032(12) 1.1890(14) 0.8458(15) 0.018(6) Uani 0.5 1 d . U P . .
O10 O 0.4257(13) 1.1879(16) 0.7001(17) 0.025(6) Uani 0.5 1 d . U P . .
O11 O 0.3586(12) 1.1225(10) 0.6017(12) 0.070(7) Uani 1 1 d . . . . .
O13 O 0.5000 1.4515(11) 0.7500 0.050(8) Uani 1 2 d S T P . .
O14 O 0.3300(11) 1.1889(11) 0.7179(11) 0.066(5) Uani 1 1 d . U . . .
O15 O 0.4912(9) 1.3471(11) 0.8511(11) 0.060(5) Uani 1 1 d . U . . .
O16 O 0.4142(10) 1.0320(12) 0.7062(12) 0.069(6) Uani 1 1 d . U . . .
O17 O 0.3599(14) 1.2538(9) 0.6033(13) 0.079(8) Uani 1 1 d . . . . .
O18 O 0.4905(10) 1.0302(12) 0.8504(11) 0.067(6) Uani 1 1 d . U . . .
O19 O 0.4450(7) 1.3162(10) 0.9782(9) 0.042(4) Uani 1 1 d . . . . .
O20 O 0.4440(8) 1.0589(11) 0.9775(12) 0.057(6) Uani 1 1 d . . . . .
O21 O 0.5000 0.9270(13) 0.7500 0.049(7) Uani 1 2 d S T P . .
O22 O 0.3470(8) 1.1903(9) 0.4615(9) 0.042(4) Uani 1 1 d . . . . .
O23 O 0.4145(9) 1.3458(11) 0.7060(11) 0.059(5) Uani 1 1 d . U . . .
O24 O 0.4535(10) 1.2539(10) 0.5433(14) 0.068(6) Uani 1 1 d . U . . .
O25 O 0.5485(10) 1.1213(11) 0.9580(14) 0.066(6) Uani 1 1 d . U . . .
O26 O 0.4677(14) 1.1220(14) 0.7674(18) 0.026(7) Uani 0.5 1 d . U P . .
O27 O 0.4646(13) 1.2560(13) 0.7681(19) 0.025(7) Uani 0.5 1 d . U P . .
C3 C 0.2014(15) 1.164(2) 0.756(2) 0.081(11) Uani 1 1 d . U . . .
H3A H 0.1780 1.1488 0.7065 0.097 Uiso 1 1 calc R U . . .
N2 N 0.2559(16) 1.2367(16) 0.856(2) 0.094(12) Uani 1 1 d . . . . .
N3 N 0.1393(12) 0.8653(14) 1.0368(15) 0.056(7) Uani 1 1 d . . . . .
N4 N 0.2259(12) 1.1237(13) 0.8165(16) 0.058(7) Uani 1 1 d . U . . .
N5 N 0.0411(9) 1.0423(11) 0.9147(13) 0.040(6) Uani 1 1 d . . . . .
C10 C 0.0833(13) 1.1098(16) 0.8442(16) 0.048(8) Uani 1 1 d . . . . .
H10A H 0.0887 1.1467 0.8145 0.058 Uiso 1 1 calc R U . . .
N8 N 0.1227(11) 1.0596(12) 0.8658(14) 0.048(6) Uani 1 1 d . . . . .
N9 N 0.1843(10) 0.9461(12) 0.9382(13) 0.046(6) Uani 1 1 d . . . . .
N16 N 0.3256(13) 0.8980(13) 0.7762(15) 0.054(7) Uani 1 1 d . . . . .
N10 N 0.1793(11) 0.9798(12) 0.7442(12) 0.043(6) Uani 1 1 d . . . . .
N11 N 0.1527(12) 0.9236(12) 0.5926(15) 0.051(6) Uani 1 1 d . . . . .
C13 C 0.3470(15) 0.9499(14) 0.8920(18) 0.052(8) Uani 1 1 d . U . . .
H13A H 0.3683 0.9644 0.9432 0.063 Uiso 1 1 calc R U . . .
N13 N 0.2741(14) 1.0791(17) 0.9651(16) 0.075(8) Uani 1 1 d . U . . .
N14 N 0.2893(10) 0.9661(11) 0.8523(15) 0.043(6) Uani 1 1 d . . . . .
N15 N 0.357(2) 1.158(3) 1.080(3) 0.144(19) Uani 1 1 d . U . . .
C1 C 0.3080(19) 1.057(2) 1.038(3) 0.083(12) Uani 1 1 d . . . . .
H1A H 0.3007 1.0138 1.0520 0.100 Uiso 1 1 calc R U . . .
C2 C 0.3506(16) 1.093(2) 1.089(2) 0.080(12) Uani 1 1 d . U . . .
H2A H 0.3770 1.0712 1.1335 0.097 Uiso 1 1 calc R U . . .
N1 N 0.2131(16) 1.233(2) 0.772(2) 0.104(12) Uani 1 1 d . U . . .
H1B H 0.1986 1.2654 0.7409 0.125 Uiso 1 1 calc R U . . .
C4 C 0.2597(16) 1.1723(18) 0.879(2) 0.063(9) Uani 1 1 d . . . . .
C5 C 0.2854(19) 1.145(2) 0.952(3) 0.077(10) Uani 1 1 d . U . . .
C6 C 0.1045(14) 0.9162(14) 0.9955(14) 0.040(7) Uani 1 1 d . . . . .
H6A H 0.0642 0.9223 0.9990 0.048 Uiso 1 1 calc R U . . .
C7 C 0.1927(15) 0.8545(14) 1.0249(17) 0.050(8) Uani 1 1 d . . . . .
H7A H 0.2161 0.8180 1.0499 0.060 Uiso 1 1 calc R U . . .
C8 C 0.1272(13) 0.9605(12) 0.9471(13) 0.033(6) Uani 1 1 d . . . . .
C9 C 0.2181(11) 0.8965(11) 0.9748(14) 0.032(6) Uani 1 1 d . . . . .
H9A H 0.2574 0.8882 0.9691 0.038 Uiso 1 1 calc R U . . .
N6 N 0.0335(11) 1.0992(14) 0.8720(14) 0.059(7) Uani 1 1 d . . . . .
H6B H 0.0017 1.1252 0.8635 0.071 Uiso 1 1 calc R U . . .
C11 C 0.0952(12) 1.0184(12) 0.9087(16) 0.036(6) Uani 1 1 d . . . . .
C12 C 0.1108(13) 0.9603(14) 0.6157(19) 0.051(8) Uani 1 1 d . . . . .
H12A H 0.0718 0.9670 0.5790 0.061 Uiso 1 1 calc R U . . .
N12 N 0.3704(11) 0.9093(13) 0.8474(17) 0.058(7) Uani 1 1 d . U . . .
H12B H 0.4075 0.8930 0.8611 0.070 Uiso 1 1 calc R U . . .
C14 C 0.1222(11) 0.9892(14) 0.6918(14) 0.035(6) Uani 1 1 d . . . . .
H14A H 0.0916 1.0139 0.7054 0.042 Uiso 1 1 calc R U . . .
C15 C 0.2066(14) 0.9160(17) 0.6478(18) 0.058(9) Uani 1 1 d . . . . .
H15A H 0.2377 0.8915 0.6353 0.069 Uiso 1 1 calc R U . . .
C16 C 0.2806(13) 0.9352(13) 0.7832(16) 0.037(6) Uani 1 1 d . . . . .
C17 C 0.2190(12) 0.9426(13) 0.7236(14) 0.031(6) Uani 1 1 d . . . . .
C18 C 0.333(2) 1.186(3) 1.015(3) 0.14(2) Uani 1 1 d . . . . .
H18A H 0.3426 1.2293 1.0056 0.168 Uiso 1 1 calc R U . . .
OW2 O 0.5633(10) 0.6861(13) 0.6367(12) 0.074(7) Uani 1 1 d . . . . .
OW1 O 0.0182(10) 0.3326(15) 0.6237(14) 0.091(9) Uani 1 1 d . . . . .

loop_
_atom_site_aniso_label
_atom_site_aniso_U_11
_atom_site_aniso_U_22
_atom_site_aniso_U_33
_atom_site_aniso_U_23
_atom_site_aniso_U_13
_atom_site_aniso_U_12
Si2 0.027(4) 0.024(4) 0.019(4) 0.000 0.008(4) 0.000
Zn1 0.0416(18) 0.059(2) 0.0388(18) 0.0018(16) 0.0150(16) -0.0046(16)
W1 0.0207(5) 0.0292(5) 0.0334(6) -0.0037(4) 0.0051(4) -0.0067(4)
W2 0.0386(8) 0.0154(7) 0.0299(8) 0.000 0.0058(7) 0.000
W3 0.0277(5) 0.0270(5) 0.0226(5) -0.0013(5) -0.0017(4) -0.0001(5)
W4 0.0362(6) 0.0326(6) 0.0330(6) 0.0113(5) 0.0174(5) -0.0012(5)
W5 0.0205(5) 0.0374(6) 0.0268(6) 0.0031(5) 0.0069(4) 0.0102(4)
W6 0.0373(6) 0.0374(6) 0.0323(6) -0.0148(5) 0.0191(5) -0.0031(5)
W7 0.0525(10) 0.0166(7) 0.0354(9) 0.000 0.0036(8) 0.000
O1 0.055(13) 0.084(16) 0.044(12) -0.031(12) 0.020(10) -0.027(12)
O2 0.026(9) 0.047(11) 0.064(12) 0.016(10) 0.023(9) 0.018(9)
O3 0.060(14) 0.110(19) 0.030(11) -0.018(11) -0.011(10) 0.057(13)
O5 0.060(8) 0.057(8) 0.091(8) 0.002(7) 0.014(7) 0.000(7)
O8 0.054(9) 0.083(10) 0.043(9) 0.013(7) 0.012(7) -0.027(8)
O9 0.024(9) 0.017(9) 0.013(9) 0.001(8) 0.006(8) 0.001(8)
O10 0.025(10) 0.023(10) 0.029(10) 0.006(9) 0.011(8) 0.001(8)
O11 0.15(2) 0.035(12) 0.055(13) 0.006(10) 0.071(15) 0.019(13)
O13 0.062(18) 0.013(13) 0.056(18) 0.000 -0.013(15) 0.000
O14 0.101(13) 0.054(11) 0.045(10) 0.006(10) 0.025(10) 0.005(11)
O15 0.049(10) 0.092(13) 0.034(10) 0.003(10) 0.007(9) -0.032(10)
O16 0.067(10) 0.084(10) 0.054(9) -0.016(8) 0.016(8) 0.027(8)
O17 0.18(3) 0.017(10) 0.066(15) 0.011(10) 0.081(17) 0.011(13)
O18 0.059(11) 0.092(13) 0.039(10) -0.019(10) -0.004(9) 0.042(10)
O19 0.031(9) 0.066(13) 0.033(9) -0.013(10) 0.012(8) -0.004(10)
O20 0.025(10) 0.085(16) 0.059(13) 0.029(12) 0.010(9) 0.003(10)
O21 0.056(17) 0.033(15) 0.048(17) 0.000 0.001(14) 0.000
O22 0.047(10) 0.037(10) 0.022(8) -0.008(8) -0.019(8) 0.004(9)
O23 0.045(10) 0.095(13) 0.032(9) 0.008(9) 0.005(8) -0.030(10)
O24 0.053(9) 0.051(9) 0.095(10) -0.001(8) 0.016(8) 0.003(7)
O25 0.050(9) 0.054(9) 0.096(10) -0.003(8) 0.022(8) -0.008(7)
O26 0.032(11) 0.020(10) 0.026(11) -0.001(8) 0.008(8) -0.001(8)
O27 0.024(14) 0.009(15) 0.04(2) 0.006(13) 0.006(14) -0.002(12)
C3 0.034(18) 0.13(3) 0.08(3) 0.02(2) 0.013(18) -0.01(2)
N2 0.09(3) 0.06(2) 0.14(3) -0.04(2) 0.06(2) -0.057(19)
N3 0.052(16) 0.070(19) 0.044(15) -0.025(14) 0.012(13) -0.011(14)
N4 0.061(17) 0.064(18) 0.060(17) 0.014(13) 0.035(14) -0.018(14)
N5 0.020(11) 0.050(15) 0.046(14) 0.005(12) 0.002(10) -0.002(10)
C10 0.048(18) 0.06(2) 0.041(17) 0.002(15) 0.027(15) -0.018(16)
N8 0.063(16) 0.038(13) 0.052(15) 0.019(12) 0.032(13) 0.011(12)
N9 0.037(13) 0.063(17) 0.039(14) -0.014(12) 0.012(11) -0.001(12)
N16 0.066(18) 0.057(17) 0.049(16) 0.021(13) 0.031(15) 0.011(14)
N10 0.044(14) 0.053(15) 0.030(13) 0.015(11) 0.010(11) -0.016(12)
N11 0.056(16) 0.051(16) 0.052(16) 0.011(13) 0.023(14) -0.016(13)
C13 0.06(2) 0.042(18) 0.046(18) 0.010(13) 0.005(15) -0.031(15)
N13 0.09(2) 0.11(2) 0.039(15) 0.013(16) 0.034(15) 0.025(19)
N14 0.037(14) 0.030(12) 0.066(17) -0.017(12) 0.019(13) -0.008(10)
N15 0.15(4) 0.15(3) 0.16(4) 0.08(4) 0.09(4) 0.06(3)
C1 0.08(3) 0.07(3) 0.09(3) 0.01(2) 0.02(3) -0.01(2)
C2 0.05(2) 0.14(3) 0.037(19) 0.03(2) -0.004(17) 0.00(2)
N1 0.08(3) 0.11(3) 0.12(3) 0.04(3) 0.03(2) -0.01(2)
C4 0.07(2) 0.07(3) 0.06(2) -0.013(18) 0.032(18) 0.016(18)
C5 0.071(13) 0.086(13) 0.078(13) -0.002(9) 0.031(10) 0.003(9)
C6 0.057(18) 0.048(17) 0.019(13) -0.006(12) 0.017(13) -0.013(14)
C7 0.06(2) 0.040(17) 0.042(17) 0.000(14) -0.004(15) -0.021(15)
C8 0.052(17) 0.029(14) 0.011(11) 0.006(10) 0.000(11) -0.016(12)
C9 0.023(13) 0.023(13) 0.037(15) -0.005(11) -0.009(11) 0.005(10)
N6 0.042(15) 0.08(2) 0.045(15) 0.001(14) -0.002(13) 0.018(14)
C11 0.042(15) 0.021(13) 0.046(16) -0.013(12) 0.012(13) 0.002(11)
C12 0.035(16) 0.037(16) 0.07(2) 0.021(15) -0.005(16) -0.018(13)
N12 0.029(13) 0.061(18) 0.08(2) 0.025(14) 0.008(14) -0.006(12)
C14 0.026(13) 0.057(18) 0.026(14) 0.020(13) 0.012(12) -0.003(12)
C15 0.047(19) 0.09(3) 0.045(19) 0.008(17) 0.022(16) 0.022(18)
C16 0.049(17) 0.028(14) 0.044(16) 0.003(13) 0.028(14) -0.009(13)
C17 0.034(14) 0.036(15) 0.028(14) 0.012(12) 0.015(12) -0.010(12)
C18 0.10(4) 0.23(7) 0.11(4) 0.05(4) 0.07(3) -0.05(4)
OW2 0.059(13) 0.106(19) 0.052(13) -0.016(14) 0.009(11) -0.033(14)
OW1 0.052(14) 0.15(3) 0.066(16) -0.002(16) 0.014(13) -0.004(16)

loop_
_atom_type_symbol
_atom_type_description
_atom_type_scat_dispersion_real
_atom_type_scat_dispersion_imag
_atom_type_scat_source
C C 0.0033 0.0016 'International Tables Vol C Tables 4.2.6.8 and 6.1.1.4'
H H 0.0000 0.0000 'International Tables Vol C Tables 4.2.6.8 and 6.1.1.4'
N N 0.0061 0.0033 'International Tables Vol C Tables 4.2.6.8 and 6.1.1.4'
O O 0.0106 0.0060 'International Tables Vol C Tables 4.2.6.8 and 6.1.1.4'
Si Si 0.0817 0.0704 'International Tables Vol C Tables 4.2.6.8 and 6.1.1.4'
Zn Zn 0.2839 1.4301 'International Tables Vol C Tables 4.2.6.8 and 6.1.1.4'
W W -0.8490 6.8722 'International Tables Vol C Tables 4.2.6.8 and 6.1.1.4'

loop_
_geom_angle_atom_site_label_1
_geom_angle_atom_site_label_2
_geom_angle_atom_site_label_3
_geom_angle
_geom_angle_site_symmetry_1
_geom_angle_site_symmetry_3
_geom_angle_publ_flag
O26 Si2 O26 66(2) 2_656 . ?
O26 Si2 O10 109.9(16) 2_656 . ?
O26 Si2 O10 69.4(15) . . ?
O26 Si2 O10 69.4(15) 2_656 2_656 ?
O26 Si2 O10 109.9(16) . 2_656 ?
O10 Si2 O10 179(2) . 2_656 ?
O26 Si2 O27 112.2(14) 2_656 2_656 ?
O26 Si2 O27 178.2(16) . 2_656 ?
O10 Si2 O27 112.0(15) . 2_656 ?
O10 Si2 O27 68.7(15) 2_656 2_656 ?
O26 Si2 O27 178.2(16) 2_656 . ?
O26 Si2 O27 112.2(14) . . ?
O10 Si2 O27 68.7(15) . . ?
O10 Si2 O27 112.0(15) 2_656 . ?
O27 Si2 O27 70(2) 2_656 . ?
O26 Si2 O9 72.3(15) 2_656 2_656 ?
O26 Si2 O9 108.3(15) . 2_656 ?
O10 Si2 O9 74.0(13) . 2_656 ?
O10 Si2 O9 106.0(13) 2_656 2_656 ?
O27 Si2 O9 71.2(15) 2_656 2_656 ?
O27 Si2 O9 108.2(15) . 2_656 ?
O26 Si2 O9 108.3(15) 2_656 . ?
O26 Si2 O9 72.3(15) . . ?
O10 Si2 O9 106.0(13) . . ?
O10 Si2 O9 74.0(13) 2_656 . ?
O27 Si2 O9 108.2(15) 2_656 . ?
O27 Si2 O9 71.2(15) . . ?
O9 Si2 O9 179(2) 2_656 . ?
N14 Zn1 N8 164.3(9) . . ?
N14 Zn1 N4 105.7(9) . . ?
N8 Zn1 N4 87.6(9) . . ?
N14 Zn1 N10 75.4(9) . . ?
N8 Zn1 N10 95.7(9) . . ?
N4 Zn1 N10 94.2(9) . . ?
N14 Zn1 N13 90.8(10) . . ?
N8 Zn1 N13 100.8(10) . . ?
N4 Zn1 N13 75.2(11) . . ?
N10 Zn1 N13 159.8(9) . . ?
N14 Zn1 N9 91.6(9) . . ?
N8 Zn1 N9 77.2(8) . . ?
N4 Zn1 N9 159.6(9) . . ?
N10 Zn1 N9 100.7(8) . . ?
N13 Zn1 N9 94.2(10) . . ?
O1 W1 O16 101.8(11) . . ?
O1 W1 O14 101.2(11) . . ?
O16 W1 O14 156.9(10) . . ?
O1 W1 O3 100.9(10) . . ?
O16 W1 O3 88.5(9) . . ?
O14 W1 O3 88.4(9) . . ?
O1 W1 O11 99.9(10) . . ?
O16 W1 O11 86.8(9) . . ?
O14 W1 O11 88.1(8) . . ?
O3 W1 O11 159.2(11) . . ?
O1 W1 O10 156.9(11) . . ?
O16 W1 O10 94.7(10) . . ?
O14 W1 O10 62.9(10) . . ?
O3 W1 O10 95.5(11) . . ?
O11 W1 O10 64.8(10) . . ?
O1 W1 O26 157.9(11) . . ?
O16 W1 O26 61.7(10) . . ?
O14 W1 O26 96.3(10) . . ?
O3 W1 O26 66.1(10) . . ?
O11 W1 O26 93.9(11) . . ?
O10 W1 O26 45.1(10) . . ?
O13 W2 O15 101.4(7) . 2_656 ?
O13 W2 O15 101.4(7) . . ?
O15 W2 O15 157.2(14) 2_656 . ?
O13 W2 O23 102.1(7) . 2_656 ?
O15 W2 O23 88.2(8) 2_656 2_656 ?
O15 W2 O23 87.0(9) . 2_656 ?
O13 W2 O23 102.1(7) . . ?
O15 W2 O23 87.0(9) 2_656 . ?
O15 W2 O23 88.2(8) . . ?
O23 W2 O23 155.7(14) 2_656 . ?
O13 W2 O27 156.9(7) . . ?
O15 W2 O27 94.4(11) 2_656 . ?
O15 W2 O27 63.9(10) . . ?
O23 W2 O27 95.1(10) 2_656 . ?
O23 W2 O27 61.6(10) . . ?
O13 W2 O27 156.9(7) . 2_656 ?
O15 W2 O27 63.9(10) 2_656 2_656 ?
O15 W2 O27 94.4(11) . 2_656 ?
O23 W2 O27 61.6(10) 2_656 2_656 ?
O23 W2 O27 95.1(10) . 2_656 ?
O27 W2 O27 46.3(15) . 2_656 ?
O22 W3 O17 101.0(10) . . ?
O22 W3 O11 101.2(10) . . ?
O17 W3 O11 89.2(8) . . ?
O22 W3 O24 98.8(10) . . ?
O17 W3 O24 88.4(10) . . ?
O11 W3 O24 160.0(10) . . ?
O22 W3 O25 99.0(9) . 2_656 ?
O17 W3 O25 160.0(11) . 2_656 ?
O11 W3 O25 86.6(9) . 2_656 ?
O24 W3 O25 88.9(9) . 2_656 ?
O22 W3 O9 154.9(9) . 2_656 ?
O17 W3 O9 96.2(11) . 2_656 ?
O11 W3 O9 97.2(10) . 2_656 ?
O24 W3 O9 63.3(9) . 2_656 ?
O25 W3 O9 65.0(9) 2_656 2_656 ?
O22 W3 O10 156.8(9) . . ?
O17 W3 O10 63.2(10) . . ?
O11 W3 O10 63.7(10) . . ?
O24 W3 O10 97.6(10) . . ?
O25 W3 O10 97.5(10) 2_656 . ?
O9 W3 O10 48.3(9) 2_656 . ?
O20 W4 O18 102.7(11) . . ?
O20 W4 O3 100.5(10) . . ?
O18 W4 O3 87.6(8) . . ?
O20 W4 O5 99.8(11) . . ?
O18 W4 O5 157.5(10) . . ?
O3 W4 O5 87.7(9) . . ?
O20 W4 O25 99.2(9) . . ?
O18 W4 O25 88.5(9) . . ?
O3 W4 O25 160.2(10) . . ?
O5 W4 O25 88.5(9) . . ?
O20 W4 O9 155.3(10) . . ?
O18 W4 O9 96.4(10) . . ?
O3 W4 O9 95.8(10) . . ?
O5 W4 O9 62.3(10) . . ?
O25 W4 O9 65.4(9) . . ?
O20 W4 O26 158.1(10) . . ?
O18 W4 O26 62.1(10) . . ?
O3 W4 O26 65.0(10) . . ?
O5 W4 O26 96.0(10) . . ?
O25 W4 O26 96.2(10) . . ?
O9 W4 O26 46.6(9) . . ?
O2 W5 O8 100.9(9) . . ?
O2 W5 O23 103.4(9) . . ?
O8 W5 O23 89.3(8) . . ?
O2 W5 O14 99.3(10) . . ?
O8 W5 O14 87.6(9) . . ?
O23 W5 O14 157.3(10) . . ?
O2 W5 O17 101.2(10) . . ?
O8 W5 O17 157.9(11) . . ?
O23 W5 O17 86.8(9) . . ?
O14 W5 O17 87.7(8) . . ?
O2 W5 O27 158.5(10) . . ?
O8 W5 O27 65.0(10) . . ?
O23 W5 O27 62.2(9) . . ?
O14 W5 O27 96.3(10) . . ?
O17 W5 O27 94.1(12) . . ?
O2 W5 O10 155.5(10) . . ?
O8 W5 O10 95.0(10) . . ?
O23 W5 O10 95.4(10) . . ?
O14 W5 O10 62.5(10) . . ?
O17 W5 O10 63.8(10) . . ?
O27 W5 O10 46.0(10) . . ?
O19 W6 O5 99.2(10) . . ?
O19 W6 O15 102.7(9) . . ?
O5 W6 O15 158.1(10) . . ?
O19 W6 O8 102.8(9) . . ?
O5 W6 O8 88.1(9) . . ?
O15 W6 O8 88.1(8) . . ?
O19 W6 O24 98.2(9) . 2_656 ?
O5 W6 O24 87.4(9) . 2_656 ?
O15 W6 O24 88.4(9) . 2_656 ?
O8 W6 O24 158.9(10) . 2_656 ?
O19 W6 O9 154.2(9) . . ?
O5 W6 O9 62.9(10) . . ?
O15 W6 O9 96.0(9) . . ?
O8 W6 O9 95.3(9) . . ?
O24 W6 O9 64.4(9) 2_656 . ?
O19 W6 O27 158.3(9) . . ?
O5 W6 O27 96.6(10) . . ?
O15 W6 O27 62.7(9) . . ?
O8 W6 O27 62.8(9) . . ?
O24 W6 O27 97.3(10) 2_656 . ?
O9 W6 O27 47.5(9) . . ?
O21 W7 O18 101.4(7) . . ?
O21 W7 O18 101.4(7) . 2_656 ?
O18 W7 O18 157.1(15) . 2_656 ?
O21 W7 O16 102.4(7) . . ?
O18 W7 O16 87.5(9) . . ?
O18 W7 O16 87.6(10) 2_656 . ?
O21 W7 O16 102.4(7) . 2_656 ?
O18 W7 O16 87.6(10) . 2_656 ?
O18 W7 O16 87.5(9) 2_656 2_656 ?
O16 W7 O16 155.1(15) . 2_656 ?
O21 W7 O26 158.6(7) . 2_656 ?
O18 W7 O26 93.5(11) . 2_656 ?
O18 W7 O26 64.6(10) 2_656 2_656 ?
O16 W7 O26 93.4(11) . 2_656 ?
O16 W7 O26 62.6(10) 2_656 2_656 ?
O21 W7 O26 158.6(7) . . ?
O18 W7 O26 64.6(10) . . ?
O18 W7 O26 93.5(11) 2_656 . ?
O16 W7 O26 62.6(10) . . ?
O16 W7 O26 93.4(11) 2_656 . ?
O26 W7 O26 42.8(14) 2_656 . ?
W1 O3 W4 136.1(13) . . ?
W6 O5 W4 137.4(13) . . ?
W5 O8 W6 137.0(12) . . ?
Si2 O9 W6 122.3(14) . . ?
Si2 O9 W4 121.5(15) . . ?
W6 O9 W4 97.1(9) . . ?
Si2 O9 W3 118.9(13) . 2_656 ?
W6 O9 W3 95.6(9) . 2_656 ?
W4 O9 W3 95.2(9) . 2_656 ?
Si2 O10 W1 123.2(16) . . ?
Si2 O10 W5 122.1(16) . . ?
W1 O10 W5 96.5(10) . . ?
Si2 O10 W3 118.9(14) . . ?
W1 O10 W3 95.0(10) . . ?
W5 O10 W3 94.3(10) . . ?
W3 O11 W1 136.2(13) . . ?
W5 O14 W1 137.8(13) . . ?
W2 O15 W6 138.5(12) . . ?
W1 O16 W7 139.7(13) . . ?
W3 O17 W5 138.4(13) . . ?
W7 O18 W4 139.5(13) . . ?
W5 O23 W2 139.2(12) . . ?
W3 O24 W6 136.5(13) . 2_656 ?
W3 O25 W4 134.2(13) 2_656 . ?
Si2 O26 O26 56.9(11) . 2_656 ?
Si2 O26 W7 125.5(16) . . ?
O26 O26 W7 68.6(7) 2_656 . ?
Si2 O26 W1 122.3(16) . . ?
O26 O26 W1 135(2) 2_656 . ?
W7 O26 W1 95.1(10) . . ?
Si2 O26 W4 119.7(15) . . ?
O26 O26 W4 129(2) 2_656 . ?
W7 O26 W4 93.5(10) . . ?
W1 O26 W4 92.6(10) . . ?
Si2 O27 W5 123.2(15) . . ?
Si2 O27 W2 122.1(16) . . ?
W5 O27 W2 96.3(10) . . ?
Si2 O27 W6 119.0(15) . . ?
W5 O27 W6 94.8(11) . . ?
W2 O27 W6 94.6(10) . . ?
N4 C3 N1 115(4) . . ?
C4 N2 N1 102(3) . . ?
C7 N3 C6 117(3) . . ?
C3 N4 C4 101(3) . . ?
C3 N4 Zn1 142(3) . . ?
C4 N4 Zn1 114(2) . . ?
C11 N5 N6 103(2) . . ?
N8 C10 N6 109(3) . . ?
C10 N8 C11 104(2) . . ?
C10 N8 Zn1 142.0(19) . . ?
C11 N8 Zn1 113.7(17) . . ?
C9 N9 C8 122(2) . . ?
C9 N9 Zn1 126.8(18) . . ?
C8 N9 Zn1 110.6(17) . . ?
C16 N16 N12 102(2) . . ?
C17 N10 C14 119(2) . . ?
C17 N10 Zn1 115.9(18) . . ?
C14 N10 Zn1 125(2) . . ?
C15 N11 C12 114(3) . . ?
N12 C13 N14 109(3) . . ?
C1 N13 C5 113(4) . . ?
C1 N13 Zn1 131(3) . . ?
C5 N13 Zn1 115(2) . . ?
C16 N14 C13 103(3) . . ?
C16 N14 Zn1 115.4(19) . . ?
C13 N14 Zn1 141(2) . . ?
C18 N15 C2 121(6) . . ?
C2 C1 N13 125(4) . . ?
C1 C2 N15 122(4) . . ?
C3 N1 N2 106(3) . . ?
N2 C4 C5 129(4) . . ?
N2 C4 N4 116(3) . . ?
C5 C4 N4 115(3) . . ?
C4 C5 N13 120(4) . . ?
C4 C5 C18 120(4) . . ?
N13 C5 C18 120(4) . . ?
N3 C6 C8 122(3) . . ?
N3 C7 C9 123(3) . . ?
N9 C8 C6 117(2) . . ?
N9 C8 C11 118(2) . . ?
C6 C8 C11 125(3) . . ?
N9 C9 C7 118(2) . . ?
N5 N6 C10 111(2) . . ?
N5 C11 N8 113(2) . . ?
N5 C11 C8 126(3) . . ?
N8 C11 C8 120(2) . . ?
N11 C12 C14 124(3) . . ?
C13 N12 N16 109(2) . . ?
N10 C14 C12 117(3) . . ?
N11 C15 C17 123(3) . . ?
N16 C16 N14 117(3) . . ?
N16 C16 C17 126(3) . . ?
N14 C16 C17 117(2) . . ?
N10 C17 C15 122(3) . . ?
N10 C17 C16 116(2) . . ?
C15 C17 C16 122(2) . . ?
N15 C18 C5 118(6) . . ?

loop_
_geom_bond_atom_site_label_1
_geom_bond_atom_site_label_2
_geom_bond_distance
_geom_bond_site_symmetry_2
_geom_bond_publ_flag
Si2 O26 1.58(3) 2_656 ?
Si2 O26 1.58(3) . ?
Si2 O10 1.64(3) . ?
Si2 O10 1.64(3) 2_656 ?
Si2 O27 1.64(3) 2_656 ?
Si2 O27 1.64(3) . ?
Si2 O9 1.66(2) 2_656 ?
Si2 O9 1.66(2) . ?
Zn1 N14 2.14(2) . ?
Zn1 N8 2.14(2) . ?
Zn1 N4 2.17(2) . ?
Zn1 N10 2.19(2) . ?
Zn1 N13 2.20(3) . ?
Zn1 N9 2.28(2) . ?
W1 O1 1.644(19) . ?
W1 O16 1.87(2) . ?
W1 O14 1.90(2) . ?
W1 O3 1.906(19) . ?
W1 O11 1.934(18) . ?
W1 O10 2.36(3) . ?
W1 O26 2.42(3) . ?
W2 O13 1.72(2) . ?
W2 O15 1.879(19) 2_656 ?
W2 O15 1.879(19) . ?
W2 O23 1.884(18) 2_656 ?
W2 O23 1.884(18) . ?
W2 O27 2.38(3) . ?
W2 O27 2.38(3) 2_656 ?
W3 O22 1.681(14) . ?
W3 O17 1.86(2) . ?
W3 O11 1.88(2) . ?
W3 O24 1.89(2) . ?
W3 O25 1.90(2) 2_656 ?
W3 O9 2.42(3) 2_656 ?
W3 O10 2.44(3) . ?
W4 O20 1.678(19) . ?
W4 O18 1.886(19) . ?
W4 O3 1.907(19) . ?
W4 O5 1.91(2) . ?
W4 O25 1.94(2) . ?
W4 O9 2.37(3) . ?
W4 O26 2.47(3) . ?
W5 O2 1.681(15) . ?
W5 O8 1.870(19) . ?
W5 O23 1.882(19) . ?
W5 O14 1.89(2) . ?
W5 O17 1.92(2) . ?
W5 O27 2.35(3) . ?
W5 O10 2.38(3) . ?
W6 O19 1.667(16) . ?
W6 O5 1.89(2) . ?
W6 O15 1.90(2) . ?
W6 O8 1.91(2) . ?
W6 O24 1.92(2) 2_656 ?
W6 O9 2.35(3) . ?
W6 O27 2.43(3) . ?
W7 O21 1.69(3) . ?
W7 O18 1.87(2) . ?
W7 O18 1.87(2) 2_656 ?
W7 O16 1.89(2) . ?
W7 O16 1.89(2) 2_656 ?
W7 O26 2.37(3) 2_656 ?
W7 O26 2.37(3) . ?
O9 W3 2.42(3) 2_656 ?
O24 W6 1.92(2) 2_656 ?
O25 W3 1.90(2) 2_656 ?
O26 O26 1.73(6) 2_656 ?
C3 N4 1.32(4) . ?
C3 N1 1.40(5) . ?
N2 C4 1.34(5) . ?
N2 N1 1.50(5) . ?
N3 C7 1.29(4) . ?
N3 C6 1.35(4) . ?
N4 C4 1.49(4) . ?
N5 C11 1.33(3) . ?
N5 N6 1.34(3) . ?
C10 N8 1.32(4) . ?
C10 N6 1.36(3) . ?
N8 C11 1.38(3) . ?
N9 C9 1.30(3) . ?
N9 C8 1.36(3) . ?
N16 C16 1.29(3) . ?
N16 N12 1.37(3) . ?
N10 C17 1.29(3) . ?
N10 C14 1.35(3) . ?
N11 C15 1.31(4) . ?
N11 C12 1.34(4) . ?
C13 N12 1.34(4) . ?
C13 N14 1.32(4) . ?
N13 C1 1.35(4) . ?
N13 C5 1.38(5) . ?
N14 C16 1.32(3) . ?
N15 C18 1.24(6) . ?
N15 C2 1.33(6) . ?
C1 C2 1.31(5) . ?
C4 C5 1.35(5) . ?
C5 C18 1.52(6) . ?
C6 C8 1.42(3) . ?
C7 C9 1.45(4) . ?
C8 C11 1.42(3) . ?
C12 C14 1.41(4) . ?
C15 C17 1.38(4) . ?
C16 C17 1.47(3) . ?
